data_2220863
loop_
_publ_author_name
'Craig, Gavin A.'
'Thomas, Lynne H.'
'Adam, Martin S.'
'Ballantyne, Angela'
'Cairns, Andrew'
'Cairns, Stephen C.'
'Copeland, Gary'
'Harris, Clifford'
'McCalmont, Eve'
'McTaggart, Robert'
'Martin, Alan R. G.'
'Palmer, Sarah'
'Quail, Jenna'
'Saxby, Harriet'
'Sneddon, Duncan J.'
'Stewart, Graeme'
'Thomson, Neil'
'Whyte, Alex'
'Wilson, Chick C.'
'Parkin, Andrew'

_publ_section_title
;
 3-Fluorobenzoic acid--4-acetylpyridine (1/1) at 100K
;
_journal_coeditor_code LH2755
_journal_issue 2
_journal_name_full 'Acta Crystallographica Section E'
_journal_page_first o380
_journal_paper_doi 10.1107/S1600536809002396
_journal_volume 65
_journal_year 2009
_chemical_formula_iupac 'C7 H5 F O2 , C7 H7 N O'
_chemical_formula_moiety 'C7 H5 F O2 , C7 H7 N O'
_chemical_formula_sum 'C14 H12 F N O3'
_chemical_formula_weight 261.25
_chemical_name_systematic
;
3-Fluorobenzoic acid--4-acetylpyridine (1/1)
;
_space_group_IT_number 14
_symmetry_cell_setting monoclinic
_symmetry_space_group_name_Hall '-P 2yn'
_symmetry_space_group_name_H-M 'P 1 21/n 1'
_audit_creation_method 'WinGX routine CIF_UPDATE'
_cell_angle_alpha 90
_cell_angle_beta 92.026(4)
_cell_angle_gamma 90
_cell_formula_units_Z 4
_cell_length_a 10.0498(11)
_cell_length_b 10.5779(8)
_cell_length_c 11.5045(8)
_cell_measurement_reflns_used 10265
_cell_measurement_temperature 100(2)
_cell_measurement_theta_max 28
_cell_measurement_theta_min 3
_cell_volume 1222.23(18)
_computing_cell_refinement 'CrystalClear (Rigaku, 2008)'
_computing_data_collection 'CrystalClear (Rigaku, 2008)'
_computing_data_reduction 'CrystalClear (Rigaku, 2008)'
_computing_molecular_graphics 'ORTEP-3 (Farrugia, 1997) and Mercury (Macrae <i>et al.</i>,  2006)'
_computing_publication_material 'WinGX (Farrugia, 1999)'
_computing_structure_refinement 'SHELXL97 (Sheldrick, 2008)'
_computing_structure_solution 'SHELXS97 (Sheldrick, 2008)'
_diffrn_ambient_temperature 100(2)
_diffrn_measured_fraction_theta_full 0.996
_diffrn_measured_fraction_theta_max 0.996
_diffrn_measurement_device_type 'Rigaku R-AXIS RAPID IP image-plate'
_diffrn_measurement_method \w
_diffrn_radiation_type MoK\a
_diffrn_radiation_wavelength 0.71073
_diffrn_reflns_av_R_equivalents 0.031
_diffrn_reflns_limit_h_max 13
_diffrn_reflns_limit_h_min -13
_diffrn_reflns_limit_k_max 11
_diffrn_reflns_limit_k_min -13
_diffrn_reflns_limit_l_max 14
_diffrn_reflns_limit_l_min -13
_diffrn_reflns_number 15130
_diffrn_reflns_theta_full 27.48
_diffrn_reflns_theta_max 27.48
_diffrn_reflns_theta_min 3.27
_exptl_absorpt_coefficient_mu 0.11
_exptl_absorpt_correction_type none
_exptl_crystal_colour colourless
_exptl_crystal_density_diffrn 1.42
_exptl_crystal_density_method 'not measured'
_exptl_crystal_description block
_exptl_crystal_F_000 544
_exptl_crystal_size_max 0.3
_exptl_crystal_size_mid 0.25
_exptl_crystal_size_min 0.2
_refine_diff_density_max 0.23
_refine_diff_density_min -0.208
_refine_ls_extinction_method none
_refine_ls_goodness_of_fit_ref 1.046
_refine_ls_hydrogen_treatment mixed
_refine_ls_matrix_type full
_refine_ls_number_parameters 220
_refine_ls_number_reflns 2787
_refine_ls_number_restraints 1
_refine_ls_restrained_S_all 1.046
_refine_ls_R_factor_gt 0.035
_refine_ls_shift/su_max 0.001
_refine_ls_structure_factor_coef Fsqd
_refine_ls_weighting_details 'calc w = 1/[\s^2^(Fo^2^)+(0.0573P)^2^] where P=(Fo^2^+2Fc^2^)/3'
_refine_ls_weighting_scheme calc
_refine_ls_wR_factor_ref 0.0986
_reflns_number_gt 1888
_reflns_number_total 2787
_reflns_threshold_expression I>2\s(I)
_cod_data_source_file lh2755.cif
_cod_data_source_block I
_cod_original_sg_symbol_H-M 'P 21/n'
_cod_database_code 2220863
_cod_database_fobs_code 2220863

loop_
_symmetry_equiv_pos_as_xyz
'x, y, z'
'-x+1/2, y+1/2, -z+1/2'
'-x, -y, -z'
'x-1/2, -y-1/2, z-1/2'

loop_
_atom_site_type_symbol
_atom_site_label
_atom_site_fract_x
_atom_site_fract_y
_atom_site_fract_z
_atom_site_U_iso_or_equiv
_atom_site_adp_type
_atom_site_calc_flag
_atom_site_refinement_flags
_atom_site_occupancy
_atom_site_disorder_assembly
_atom_site_disorder_group
F F1 0.86852(8) 0.91451(8) 0.42397(7) 0.0336(2) Uani d PD 0.96 A 1
C C2 0.80192(13) 0.81276(12) 0.46507(11) 0.0243(3) Uani d PD 0.96 A 1
C C2A 0.80192(13) 0.81276(12) 0.46507(11) 0.0243(3) Uani d P 0.04 A 2
H H2A 0.8481 0.8820 0.4373 0.029 Uiso calc PR 0.04 A 2
C C3 0.67564(13) 0.83201(12) 0.50485(11) 0.0220(3) Uani d . 1 . .
H H3 0.6362(14) 0.9146(14) 0.5003(11) 0.024(4) Uiso d . 1 . .
C C4 0.60718(12) 0.72721(12) 0.54569(10) 0.0203(3) Uani d . 1 A .
C C5 0.66565(13) 0.60822(12) 0.54596(10) 0.0229(3) Uani d . 1 . .
H H5 0.6176(15) 0.5344(14) 0.5736(12) 0.029(4) Uiso d . 1 . .
C C6 0.79390(13) 0.59376(13) 0.50555(11) 0.0251(3) Uani d P 0.96 A 1
H H6 0.8334 0.5142 0.5063 0.030 Uiso calc PR 0.96 A 1
C C6A 0.79390(13) 0.59376(13) 0.50555(11) 0.0251(3) Uani d PD 0.04 A 2
F F1A 0.8666(19) 0.4867(15) 0.5104(17) 0.033(4) Uiso d PD 0.04 A 2
C C7 0.86291(14) 0.69651(13) 0.46440(11) 0.0256(3) Uani d . 1 . .
H H7 0.9528(16) 0.6854(14) 0.4351(12) 0.027(4) Uiso d . 1 . .
C C8 0.46965(13) 0.74749(11) 0.58875(10) 0.0211(3) Uani d . 1 . .
O O9 0.41636(10) 0.64448(9) 0.63191(8) 0.0299(2) Uani d . 1 A .
H H9 0.325(2) 0.6594(19) 0.6527(17) 0.068(6) Uiso d . 1 . .
O O10 0.41357(9) 0.84903(9) 0.58340(8) 0.0287(2) Uani d . 1 A .
N N11 0.16961(11) 0.68081(10) 0.69676(9) 0.0235(3) Uani d . 1 . .
C C12 0.09586(13) 0.58338(13) 0.73125(11) 0.0235(3) Uani d . 1 . .
H H12 0.1365(15) 0.4988(14) 0.7270(11) 0.026(4) Uiso d . 1 . .
C C13 0.11730(14) 0.79700(13) 0.70272(11) 0.0254(3) Uani d . 1 . .
H H13 0.1748(15) 0.8649(15) 0.6758(12) 0.030(4) Uiso d . 1 . .
C C14 -0.00901(13) 0.81965(13) 0.74237(11) 0.0240(3) Uani d . 1 . .
H H14 -0.0396(15) 0.9059(16) 0.7441(13) 0.033(4) Uiso d . 1 . .
C C15 -0.03229(13) 0.59762(12) 0.77072(10) 0.0213(3) Uani d . 1 . .
H H15 -0.0813(14) 0.5233(14) 0.7917(12) 0.026(4) Uiso d . 1 . .
C C16 -0.08659(12) 0.71782(12) 0.77594(10) 0.0208(3) Uani d . 1 . .
C C17 -0.22611(13) 0.74106(12) 0.81607(10) 0.0222(3) Uani d . 1 . .
O O18 -0.26975(10) 0.84818(9) 0.81733(9) 0.0327(3) Uani d . 1 . .
C C19 -0.30654(14) 0.63097(14) 0.85455(13) 0.0282(3) Uani d . 1 . .
H H19A -0.399(2) 0.6527(17) 0.8522(15) 0.049(5) Uiso d . 1 . .
H H19B -0.2946(17) 0.5564(17) 0.8057(14) 0.045(5) Uiso d . 1 . .
H H19C -0.2765(17) 0.6106(17) 0.9328(15) 0.050(5) Uiso d . 1 . .

loop_
_atom_site_aniso_label
_atom_site_aniso_U_11
_atom_site_aniso_U_22
_atom_site_aniso_U_33
_atom_site_aniso_U_12
_atom_site_aniso_U_13
_atom_site_aniso_U_23
F1 0.0277(5) 0.0260(5) 0.0480(5) -0.0030(3) 0.0144(4) 0.0045(4)
C2 0.0239(7) 0.0238(7) 0.0255(7) -0.0041(5) 0.0044(5) 0.0021(5)
C2A 0.0239(7) 0.0238(7) 0.0255(7) -0.0041(5) 0.0044(5) 0.0021(5)
C3 0.0236(7) 0.0210(7) 0.0215(6) 0.0006(5) 0.0014(5) -0.0009(5)
C4 0.0203(6) 0.0220(7) 0.0186(6) -0.0006(5) 0.0003(5) -0.0013(5)
C5 0.0258(7) 0.0223(7) 0.0207(6) -0.0009(5) 0.0013(5) 0.0016(5)
C6 0.0265(7) 0.0232(7) 0.0257(6) 0.0045(5) 0.0031(5) -0.0007(5)
C6A 0.0265(7) 0.0232(7) 0.0257(6) 0.0045(5) 0.0031(5) -0.0007(5)
C7 0.0215(7) 0.0299(7) 0.0255(7) 0.0032(5) 0.0047(5) 0.0010(5)
C8 0.0203(6) 0.0209(7) 0.0221(6) -0.0018(5) 0.0008(5) -0.0012(5)
O9 0.0223(5) 0.0251(5) 0.0428(6) -0.0002(4) 0.0101(4) 0.0039(4)
O10 0.0251(5) 0.0224(5) 0.0391(5) 0.0015(4) 0.0081(4) 0.0013(4)
N11 0.0207(5) 0.0241(6) 0.0259(6) -0.0014(4) 0.0029(4) 0.0015(4)
C12 0.0235(7) 0.0224(7) 0.0247(7) 0.0011(5) 0.0029(5) -0.0003(5)
C13 0.0254(7) 0.0230(7) 0.0278(7) -0.0033(6) 0.0015(5) 0.0021(5)
C14 0.0256(7) 0.0189(7) 0.0275(7) 0.0002(5) -0.0006(5) -0.0003(5)
C15 0.0220(6) 0.0189(7) 0.0231(6) -0.0010(5) 0.0018(5) 0.0009(5)
C16 0.0197(6) 0.0227(7) 0.0199(6) 0.0000(5) -0.0018(5) -0.0021(5)
C17 0.0211(7) 0.0225(7) 0.0228(6) 0.0018(5) -0.0013(5) -0.0037(5)
O18 0.0270(5) 0.0236(5) 0.0477(6) 0.0054(4) 0.0055(4) -0.0027(4)
C19 0.0205(7) 0.0279(8) 0.0364(8) 0.0003(6) 0.0048(6) -0.0001(6)

loop_
_atom_type_symbol
_atom_type_description
_atom_type_scat_dispersion_real
_atom_type_scat_dispersion_imag
_atom_type_scat_source
C C 0.0033 0.0016 'International Tables Vol C Tables 4.2.6.8 and 6.1.1.4'
H H 0 0 'International Tables Vol C Tables 4.2.6.8 and 6.1.1.4'
F F 0.0171 0.0103 'International Tables Vol C Tables 4.2.6.8 and 6.1.1.4'
N N 0.0061 0.0033 'International Tables Vol C Tables 4.2.6.8 and 6.1.1.4'
O O 0.0106 0.006 'International Tables Vol C Tables 4.2.6.8 and 6.1.1.4'

loop_
_geom_angle_atom_site_label_1
_geom_angle_atom_site_label_2
_geom_angle_atom_site_label_3
_geom_angle_site_symmetry_1
_geom_angle_site_symmetry_3
_geom_angle
_geom_angle_publ_flag
F1 C2 C7 . . 118.74(11) ?
F1 C2 C3 . . 117.91(12) ?
C7 C2 C3 . . 123.35(12) ?
C2 C3 C4 . . 117.71(12) ?
C2 C3 H3 . . 119.9(8) ?
C4 C3 H3 . . 122.3(8) ?
C5 C4 C3 . . 120.48(12) ?
C5 C4 C8 . . 121.57(11) ?
C3 C4 C8 . . 117.95(11) ?
C4 C5 C6 . . 119.65(12) ?
C4 C5 H5 . . 120.7(9) ?
C6 C5 H5 . . 119.6(9) ?
C7 C6 C5 . . 120.60(13) ?
C7 C6 H6 . . 119.7 ?
C5 C6 H6 . . 119.7 ?
C2 C7 C6 . . 118.20(12) ?
C2 C7 H7 . . 121.6(9) ?
C6 C7 H7 . . 120.2(9) ?
O10 C8 O9 . . 123.80(12) ?
O10 C8 C4 . . 122.79(11) ?
O9 C8 C4 . . 113.41(11) ?
C8 O9 H9 . . 111.0(12) ?
C12 N11 C13 . . 117.97(11) ?
N11 C12 C15 . . 122.91(12) ?
N11 C12 H12 . . 116.7(9) ?
C15 C12 H12 . . 120.4(9) ?
N11 C13 C14 . . 122.79(12) ?
N11 C13 H13 . . 114.8(9) ?
C14 C13 H13 . . 122.4(9) ?
C13 C14 C16 . . 119.10(12) ?
C13 C14 H14 . . 117.9(9) ?
C16 C14 H14 . . 123.0(9) ?
C16 C15 C12 . . 119.00(12) ?
C16 C15 H15 . . 122.1(9) ?
C12 C15 H15 . . 118.8(9) ?
C15 C16 C14 . . 118.20(12) ?
C15 C16 C17 . . 122.23(11) ?
C14 C16 C17 . . 119.57(12) ?
O18 C17 C19 . . 121.61(12) ?
O18 C17 C16 . . 119.62(12) ?
C19 C17 C16 . . 118.77(11) ?
C17 C19 H19A . . 109.9(11) ?
C17 C19 H19B . . 112.3(10) ?
H19A C19 H19B . . 108.4(14) ?
C17 C19 H19C . . 107.2(11) ?
H19A C19 H19C . . 110.6(14) ?
H19B C19 H19C . . 108.4(14) ?

loop_
_geom_bond_atom_site_label_1
_geom_bond_atom_site_label_2
_geom_bond_site_symmetry_2
_geom_bond_distance
_geom_bond_publ_flag
F1 C2 . 1.3611(15) ?
C2 C7 . 1.3740(19) ?
C2 C3 . 1.3794(18) ?
C3 C4 . 1.3949(18) ?
C3 H3 . 0.960(15) ?
C4 C5 . 1.3890(18) ?
C4 C8 . 1.5001(18) ?
C5 C6 . 1.3940(18) ?
C5 H5 . 0.978(15) ?
C6 C7 . 1.3819(19) ?
C6 H6 . 0.9300 ?
C7 H7 . 0.982(16) ?
C8 O10 . 1.2135(15) ?
C8 O9 . 1.3189(15) ?
O9 H9 . 0.97(2) ?
N11 C12 . 1.3378(17) ?
N11 C13 . 1.3394(17) ?
C12 C15 . 1.3888(18) ?
C12 H12 . 0.985(15) ?
C13 C14 . 1.3848(19) ?
C13 H13 . 0.979(16) ?
C14 C16 . 1.3923(18) ?
C14 H14 . 0.963(16) ?
C15 C16 . 1.3858(18) ?
C15 H15 . 0.963(15) ?
C16 C17 . 1.5118(17) ?
C17 O18 . 1.2153(15) ?
C17 C19 . 1.4935(19) ?
C19 H19A . 0.955(19) ?
C19 H19B . 0.978(17) ?
C19 H19C . 0.964(18) ?

loop_
_geom_hbond_atom_site_label_D
_geom_hbond_atom_site_label_H
_geom_hbond_atom_site_label_A
_geom_hbond_site_symmetry_A
_geom_hbond_distance_DH
_geom_hbond_distance_HA
_geom_hbond_distance_DA
_geom_hbond_angle_DHA
O9 H9 N11 . 0.97(2) 1.68(2) 2.6428(14) 176.3(18)
C19 H19C O10 4_576 0.96(2) 2.57(2) 3.385(2) 142.5(14)
C13 H13 F1 3_676 0.98(2) 2.63(2) 3.3870(16) 134.3(12)

loop_
_geom_torsion_atom_site_label_1
_geom_torsion_atom_site_label_2
_geom_torsion_atom_site_label_3
_geom_torsion_atom_site_label_4
_geom_torsion_site_symmetry_1
_geom_torsion_site_symmetry_2
_geom_torsion_site_symmetry_3
_geom_torsion_site_symmetry_4
_geom_torsion
_geom_torsion_publ_flag
F1 C2 C3 C4 . . . . 179.30(11) ?
C7 C2 C3 C4 . . . . -0.3(2) ?
C2 C3 C4 C5 . . . . 0.14(18) ?
C2 C3 C4 C8 . . . . -179.83(11) ?
C3 C4 C5 C6 . . . . 0.28(18) ?
C8 C4 C5 C6 . . . . -179.75(11) ?
C4 C5 C6 C7 . . . . -0.5(2) ?
F1 C2 C7 C6 . . . . -179.53(11) ?
C3 C2 C7 C6 . . . . 0.1(2) ?
C5 C6 C7 C2 . . . . 0.3(2) ?
C5 C4 C8 O10 . . . . -175.77(11) ?
C3 C4 C8 O10 . . . . 4.20(19) ?
C5 C4 C8 O9 . . . . 3.87(17) ?
C3 C4 C8 O9 . . . . -176.16(11) ?
C13 N11 C12 C15 . . . . 1.11(19) ?
C12 N11 C13 C14 . . . . -0.25(19) ?
N11 C13 C14 C16 . . . . -1.1(2) ?
N11 C12 C15 C16 . . . . -0.61(19) ?
C12 C15 C16 C14 . . . . -0.72(18) ?
C12 C15 C16 C17 . . . . 179.02(11) ?
C13 C14 C16 C15 . . . . 1.51(19) ?
C13 C14 C16 C17 . . . . -178.24(11) ?
C15 C16 C17 O18 . . . . -178.87(11) ?
C14 C16 C17 O18 . . . . 0.87(18) ?
C15 C16 C17 C19 . . . . 1.77(18) ?
C14 C16 C17 C19 . . . . -178.49(12) ?
